data_4020267
loop_
_publ_author_name
'Yutaka Ikeuchi'
'Takeo Taguchi'
'Yuji Hanzawa'

_journal_name_full 'Journal of Organic Chemistry'
_journal_page_first 4354
_journal_page_last 4359
_journal_paper_doi 10.1021/jo0502293
_journal_volume 70
_journal_year 2005
_chemical_formula_moiety 'C23 H28 F2 O'
_chemical_formula_sum 'C23 H28 F2 O'
_chemical_formula_weight 358.45
_space_group_IT_number 14
_symmetry_cell_setting monoclinic
_symmetry_space_group_name_Hall '-P 2ybc'
_symmetry_space_group_name_H-M 'P 1 21/c 1'
_cell_angle_alpha 90.00
_cell_angle_beta 116.287(2)
_cell_angle_gamma 90.00
_cell_formula_units_Z 4
_cell_length_a 13.5450(5)
_cell_length_b 7.8080(3)
_cell_length_c 20.6670(7)
_cell_measurement_temperature 100(2)
_cell_volume 1959.69(12)
_diffrn_ambient_temperature 100(2)
_exptl_crystal_density_diffrn 1.215
_cod_original_sg_symbol_H-M 'P 21/c'
_cod_database_code 4020267

loop_
_symmetry_equiv_pos_as_xyz
'x, y, z'
'-x, y+1/2, -z+1/2'
'-x, -y, -z'
'x, -y-1/2, z-1/2'

loop_
_atom_site_label
_atom_site_type_symbol
_atom_site_fract_x
_atom_site_fract_y
_atom_site_fract_z
_atom_site_U_iso_or_equiv
_atom_site_adp_type
_atom_site_occupancy
_atom_site_symmetry_multiplicity
_atom_site_calc_flag
_atom_site_refinement_flags
_atom_site_disorder_assembly
_atom_site_disorder_group
C1 C 0.29973(13) 0.1326(2) 0.83813(8) 0.0213(3) Uani 1 1 d . . .
H1 H 0.2795 0.2550 0.8244 0.026 Uiso 1 1 calc R . .
C2 C 0.25964(12) 0.02868(19) 0.76705(8) 0.0203(3) Uani 1 1 d . . .
H2 H 0.2942 0.0816 0.7380 0.024 Uiso 1 1 calc R . .
C3 C 0.30540(13) -0.1546(2) 0.78585(9) 0.0221(3) Uani 1 1 d . . .
H3A H 0.2830 -0.2037 0.8215 0.027 Uiso 1 1 calc R . .
H3B H 0.2726 -0.2261 0.7418 0.027 Uiso 1 1 calc R . .
C4 C 0.43163(13) -0.16171(19) 0.81689(8) 0.0206(3) Uani 1 1 d . . .
C5 C 0.48555(13) -0.00992(19) 0.86690(8) 0.0197(3) Uani 1 1 d . . .
C6 C 0.60118(13) -0.0036(2) 0.90365(8) 0.0214(3) Uani 1 1 d . . .
H6 H 0.6440 -0.0930 0.8977 0.026 Uiso 1 1 calc R . .
C7 C 0.65179(13) 0.1320(2) 0.94813(9) 0.0231(3) Uani 1 1 d . . .
C8 C 0.59496(13) 0.2636(2) 0.96132(9) 0.0246(4) Uani 1 1 d . . .
H8 H 0.6322 0.3544 0.9935 0.030 Uiso 1 1 calc R . .
C9 C 0.48082(14) 0.2566(2) 0.92524(9) 0.0238(3) Uani 1 1 d . . .
H9 H 0.4393 0.3449 0.9333 0.029 Uiso 1 1 calc R . .
C10 C 0.42473(13) 0.12401(19) 0.87736(8) 0.0199(3) Uani 1 1 d . . .
C11 C 0.24920(14) 0.0816(2) 0.88888(9) 0.0273(4) Uani 1 1 d . . .
H11A H 0.2637 -0.0399 0.9014 0.041 Uiso 1 1 calc R . .
H11B H 0.1695 0.1012 0.8647 0.041 Uiso 1 1 calc R . .
H11C H 0.2821 0.1509 0.9329 0.041 Uiso 1 1 calc R . .
C12 C 0.47049(14) -0.3304(2) 0.85903(9) 0.0255(4) Uani 1 1 d . . .
H12A H 0.5500 -0.3431 0.8757 0.038 Uiso 1 1 calc R . .
H12B H 0.4321 -0.4267 0.8275 0.038 Uiso 1 1 calc R . .
H12C H 0.4541 -0.3288 0.9007 0.038 Uiso 1 1 calc R . .
C13 C 0.46482(14) -0.1599(2) 0.75434(9) 0.0252(4) Uani 1 1 d . . .
H13A H 0.4383 -0.0541 0.7264 0.038 Uiso 1 1 calc R . .
H13B H 0.4320 -0.2588 0.7229 0.038 Uiso 1 1 calc R . .
H13C H 0.5452 -0.1656 0.7740 0.038 Uiso 1 1 calc R . .
C14 C 0.08065(13) 0.1322(2) 0.65748(9) 0.0229(3) Uani 1 1 d . . .
C15 C 0.13548(13) 0.0323(2) 0.72053(9) 0.0211(3) Uani 1 1 d . . .
C16 C 0.07072(13) -0.0728(2) 0.74190(9) 0.0230(3) Uani 1 1 d . . .
H16 H 0.1069 -0.1437 0.7831 0.028 Uiso 1 1 calc R . .
C17 C -0.04326(13) -0.0778(2) 0.70577(9) 0.0249(4) Uani 1 1 d . . .
H17 H -0.0849 -0.1497 0.7215 0.030 Uiso 1 1 calc R . .
C18 C -0.09325(13) 0.0251(2) 0.64646(9) 0.0249(4) Uani 1 1 d . . .
C19 C -0.03489(14) 0.1278(2) 0.62134(9) 0.0251(4) Uani 1 1 d . . .
H19 H -0.0730 0.1958 0.5794 0.030 Uiso 1 1 calc R . .
C20 C 0.14109(14) 0.2504(2) 0.62592(9) 0.0300(4) Uani 1 1 d . . .
C21 C 0.19032(15) 0.4114(2) 0.67385(10) 0.0310(4) Uani 1 1 d . . .
H21A H 0.2467 0.3759 0.7214 0.047 Uiso 1 1 calc R . .
H21B H 0.1317 0.4734 0.6795 0.047 Uiso 1 1 calc R . .
H21C H 0.2235 0.4864 0.6508 0.047 Uiso 1 1 calc R . .
C22 C 0.06610(15) 0.3099(3) 0.54854(11) 0.0391(5) Uani 1 1 d . . .
H22A H 0.1105 0.3677 0.5284 0.059 Uiso 1 1 calc R . .
H22B H 0.0107 0.3895 0.5493 0.059 Uiso 1 1 calc R . .
H22C H 0.0293 0.2104 0.5186 0.059 Uiso 1 1 calc R . .
C23 C 0.20913(16) 0.0145(2) 0.58341(10) 0.0329(4) Uani 1 1 d . . .
H23A H 0.1606 -0.0579 0.5956 0.049 Uiso 1 1 calc R . .
H23B H 0.2772 -0.0479 0.5934 0.049 Uiso 1 1 calc R . .
H23C H 0.1719 0.0446 0.5321 0.049 Uiso 1 1 calc R . .
F24 F 0.76482(8) 0.13684(13) 0.98151(5) 0.0287(3) Uani 1 1 d . . .
F25 F -0.20570(8) 0.02682(14) 0.60987(6) 0.0347(3) Uani 1 1 d . . .
O26 O 0.23471(10) 0.16574(15) 0.62551(6) 0.0289(3) Uani 1 1 d . . .

loop_
_atom_site_aniso_label
_atom_site_aniso_U_11
_atom_site_aniso_U_22
_atom_site_aniso_U_33
_atom_site_aniso_U_23
_atom_site_aniso_U_13
_atom_site_aniso_U_12
C1 0.0182(8) 0.0210(7) 0.0230(8) 0.0035(6) 0.0075(7) 0.0030(6)
C2 0.0165(8) 0.0214(7) 0.0218(8) 0.0035(6) 0.0075(6) 0.0001(6)
C3 0.0196(8) 0.0211(8) 0.0253(8) 0.0007(6) 0.0096(7) 0.0002(6)
C4 0.0187(8) 0.0207(7) 0.0219(8) 0.0016(6) 0.0085(7) 0.0031(6)
C5 0.0191(8) 0.0214(7) 0.0180(7) 0.0027(6) 0.0076(6) 0.0000(6)
C6 0.0197(8) 0.0239(8) 0.0209(8) 0.0027(6) 0.0094(7) 0.0038(6)
C7 0.0137(7) 0.0317(8) 0.0210(8) 0.0050(6) 0.0050(6) -0.0005(6)
C8 0.0229(8) 0.0246(8) 0.0235(8) -0.0003(6) 0.0078(7) -0.0018(6)
C9 0.0234(8) 0.0226(8) 0.0252(8) 0.0014(6) 0.0104(7) 0.0015(6)
C10 0.0197(8) 0.0199(7) 0.0205(7) 0.0049(6) 0.0091(6) 0.0027(6)
C11 0.0232(9) 0.0351(9) 0.0253(8) 0.0011(7) 0.0122(7) 0.0024(7)
C12 0.0249(8) 0.0212(8) 0.0298(9) 0.0020(6) 0.0115(7) 0.0028(6)
C13 0.0227(8) 0.0290(8) 0.0244(8) -0.0033(6) 0.0109(7) 0.0000(6)
C14 0.0191(8) 0.0247(8) 0.0241(8) 0.0038(6) 0.0089(7) -0.0017(6)
C15 0.0178(8) 0.0217(7) 0.0229(8) 0.0016(6) 0.0081(7) -0.0001(6)
C16 0.0214(8) 0.0221(8) 0.0249(8) 0.0036(6) 0.0097(7) -0.0008(6)
C17 0.0205(8) 0.0264(8) 0.0291(9) -0.0012(6) 0.0122(7) -0.0049(6)
C18 0.0136(8) 0.0290(8) 0.0292(9) -0.0027(7) 0.0067(7) -0.0016(6)
C19 0.0189(8) 0.0282(8) 0.0249(8) 0.0054(6) 0.0065(7) 0.0006(6)
C20 0.0208(8) 0.0355(9) 0.0320(9) 0.0109(7) 0.0102(7) 0.0003(7)
C21 0.0328(10) 0.0261(8) 0.0398(10) 0.0023(7) 0.0212(8) 0.0027(7)
C22 0.0263(9) 0.0515(12) 0.0341(10) 0.0205(9) 0.0084(8) 0.0001(8)
C23 0.0347(10) 0.0361(10) 0.0296(9) -0.0075(7) 0.0158(8) -0.0049(8)
F24 0.0161(5) 0.0375(6) 0.0285(5) -0.0008(4) 0.0062(4) -0.0023(4)
F25 0.0139(5) 0.0443(6) 0.0394(6) 0.0062(5) 0.0058(5) -0.0027(4)
O26 0.0256(6) 0.0334(7) 0.0291(6) -0.0004(5) 0.0133(5) -0.0004(5)

loop_
_geom_bond_atom_site_label_1
_geom_bond_atom_site_label_2
_geom_bond_distance
_geom_bond_site_symmetry_2
_geom_bond_publ_flag
C1 C10 1.521(2) . ?
C1 C11 1.537(2) . ?
C1 C2 1.551(2) . ?
C1 H1 1.0000 . ?
C2 C15 1.524(2) . ?
C2 C3 1.539(2) . ?
C2 H2 1.0000 . ?
C3 C4 1.538(2) . ?
C3 H3A 0.9900 . ?
C3 H3B 0.9900 . ?
C4 C5 1.529(2) . ?
C4 C12 1.538(2) . ?
C4 C13 1.545(2) . ?
C5 C10 1.406(2) . ?
C5 C6 1.407(2) . ?
C6 C7 1.370(2) . ?
C6 H6 0.9500 . ?
C7 F24 1.3732(17) . ?
C7 C8 1.382(2) . ?
C8 C9 1.389(2) . ?
C8 H8 0.9500 . ?
C9 C10 1.401(2) . ?
C9 H9 0.9500 . ?
C11 H11A 0.9800 . ?
C11 H11B 0.9800 . ?
C11 H11C 0.9800 . ?
C12 H12A 0.9800 . ?
C12 H12B 0.9800 . ?
C12 H12C 0.9800 . ?
C13 H13A 0.9800 . ?
C13 H13B 0.9800 . ?
C13 H13C 0.9800 . ?
C14 C19 1.405(2) . ?
C14 C15 1.415(2) . ?
C14 C20 1.556(2) . ?
C15 C16 1.407(2) . ?
C16 C17 1.386(2) . ?
C16 H16 0.9500 . ?
C17 C18 1.368(2) . ?
C17 H17 0.9500 . ?
C18 F25 1.3681(18) . ?
C18 C19 1.379(2) . ?
C19 H19 0.9500 . ?
C20 O26 1.433(2) . ?
C20 C22 1.538(2) . ?
C20 C21 1.556(3) . ?
C21 H21A 0.9800 . ?
C21 H21B 0.9800 . ?
C21 H21C 0.9800 . ?
C22 H22A 0.9800 . ?
C22 H22B 0.9800 . ?
C22 H22C 0.9800 . ?
C23 O26 1.416(2) . ?
C23 H23A 0.9800 . ?
C23 H23B 0.9800 . ?
C23 H23C 0.9800 . ?
